data_1555392
loop_
_publ_author_name
'Tepper, Ronny'
'Schulze, Benjamin'
'G\"orls, Helmar'
'Bellstedt, Peter'
'J\"ager, Michael'
'Schubert, Ulrich S.'

_publ_section_title
;
 Preorganization in a Cleft-Type Anion Receptor Featuring
 Iodo-1,2,3-Triazoles As Halogen Bond Donors.
;
_journal_issue 23
_journal_name_full 'Organic letters'
_journal_page_first 5740
_journal_page_last 5743
_journal_paper_doi 10.1021/acs.orglett.5b02760
_journal_volume 17
_journal_year 2015
_chemical_formula_moiety '(C37 H35 N7 I2),(C16 H36 N),Cl, 0.5(C H2 CL2) (C H Cl3)'
_chemical_formula_sum 'C54.5 H73 Cl5 I2 N8'
_chemical_formula_weight 1271.26
_space_group_IT_number 62
_space_group_name_Hall '-P 2ac 2n'
_space_group_name_H-M_alt 'P n m a'
_symmetry_cell_setting orthorhombic
_symmetry_space_group_name_Hall '-P 2ac 2n'
_symmetry_space_group_name_H-M 'P n m a'
_atom_sites_solution_hydrogens geom
_atom_sites_solution_primary direct
_atom_sites_solution_secondary difmap
_audit_creation_method SHELXL-97
_cell_angle_alpha 90
_cell_angle_beta 90
_cell_angle_gamma 90
_cell_formula_units_Z 4
_cell_length_a 16.4441(3)
_cell_length_b 19.3772(3)
_cell_length_c 19.7044(3)
_cell_measurement_temperature 133(2)
_cell_volume 6278.62(18)
_computing_cell_refinement DENZO
_computing_data_collection COLLECT
_computing_data_reduction DENZO
_computing_molecular_graphics SHELXTL/PC
_computing_publication_material SHELXL-97
_computing_structure_refinement 'SHELXL-97 (Sheldrick, 2008)'
_computing_structure_solution 'SHELXS-97 (Sheldrick, 2008)'
_diffrn_ambient_temperature 133(2)
_diffrn_measured_fraction_theta_full 0.998
_diffrn_measured_fraction_theta_max 0.998
_diffrn_measurement_device_type KappaCCD
_diffrn_measurement_method 'phi- + omge-scan'
_diffrn_radiation_monochromator graphite
_diffrn_radiation_source 'fine-focus sealed tube'
_diffrn_radiation_type MoK\a
_diffrn_radiation_wavelength 0.71073
_diffrn_reflns_av_R_equivalents 0.0615
_diffrn_reflns_av_sigmaI/netI 0.0324
_diffrn_reflns_limit_h_max 21
_diffrn_reflns_limit_h_min -21
_diffrn_reflns_limit_k_max 17
_diffrn_reflns_limit_k_min -25
_diffrn_reflns_limit_l_max 25
_diffrn_reflns_limit_l_min -25
_diffrn_reflns_number 42887
_diffrn_reflns_theta_full 27.46
_diffrn_reflns_theta_max 27.46
_diffrn_reflns_theta_min 1.47
_exptl_absorpt_coefficient_mu 1.254
_exptl_absorpt_correction_T_max 0.7456
_exptl_absorpt_correction_T_min 0.6742
_exptl_absorpt_correction_type multi-scan
_exptl_absorpt_process_details 'SADABS, Bruker-AXS, 2002'
_exptl_crystal_colour colourless
_exptl_crystal_density_diffrn 1.345
_exptl_crystal_density_method 'not measured'
_exptl_crystal_description prism
_exptl_crystal_F_000 2588
_exptl_crystal_size_max 0.042
_exptl_crystal_size_mid 0.038
_exptl_crystal_size_min 0.018
_refine_diff_density_max 1.611
_refine_diff_density_min -0.745
_refine_diff_density_rms 0.119
_refine_ls_extinction_method none
_refine_ls_goodness_of_fit_ref 1.153
_refine_ls_hydrogen_treatment constr
_refine_ls_matrix_type full
_refine_ls_number_parameters 402
_refine_ls_number_reflns 7387
_refine_ls_number_restraints 0
_refine_ls_restrained_S_all 1.153
_refine_ls_R_factor_all 0.0890
_refine_ls_R_factor_gt 0.0711
_refine_ls_shift/su_max 0.001
_refine_ls_shift/su_mean 0.000
_refine_ls_structure_factor_coef Fsqd
_refine_ls_weighting_details 'calc w=1/[\s^2^(Fo^2^)+(0.0494P)^2^+40.5832P] where P=(Fo^2^+2Fc^2^)/3'
_refine_ls_weighting_scheme calc
_refine_ls_wR_factor_gt 0.1608
_refine_ls_wR_factor_ref 0.1697
_reflns_number_gt 6014
_reflns_number_total 7387
_reflns_threshold_expression >2sigma(I)
_cod_data_source_file ol5b02760_si_001.cif
_cod_data_source_block FO5681
_cod_original_formula_sum 'C54.50 H73 Cl5 I2 N8'
_cod_database_code 1555392

loop_
_symmetry_equiv_pos_as_xyz
'x, y, z'
'-x+1/2, -y, z+1/2'
'-x, y+1/2, -z'
'x+1/2, -y+1/2, -z+1/2'
'-x, -y, -z'
'x-1/2, y, -z-1/2'
'x, -y-1/2, z'
'-x-1/2, y-1/2, z-1/2'

loop_
_atom_site_label
_atom_site_type_symbol
_atom_site_fract_x
_atom_site_fract_y
_atom_site_fract_z
_atom_site_U_iso_or_equiv
_atom_site_adp_type
_atom_site_occupancy
_atom_site_symmetry_multiplicity
_atom_site_calc_flag
_atom_site_refinement_flags
_atom_site_disorder_assembly
_atom_site_disorder_group
I1 I 0.68762(2) 0.62929(2) 0.527875(17) 0.03342(13) Uani 1 1 d . B .
N1 N 0.4360(4) 0.7500 0.7938(3) 0.0410(18) Uani 1 2 d S . .
N2 N 0.5905(4) 0.4737(3) 0.6605(3) 0.0466(14) Uani 1 1 d . . .
N3 N 0.6277(4) 0.4374(3) 0.6151(3) 0.0504(15) Uani 1 1 d . . .
N4 N 0.6625(3) 0.4820(3) 0.5709(3) 0.0400(12) Uani 1 1 d . B .
C1 C 0.4718(3) 0.6919(4) 0.7655(3) 0.0363(14) Uani 1 1 d . B .
C2 C 0.4554(4) 0.6217(4) 0.7743(3) 0.0447(16) Uani 1 1 d . . .
H2A H 0.4153 0.6067 0.8057 0.054 Uiso 1 1 calc R B .
C3 C 0.4986(4) 0.5747(4) 0.7361(3) 0.0448(16) Uani 1 1 d . B .
H3A H 0.4879 0.5269 0.7421 0.054 Uiso 1 1 calc R . .
C4 C 0.5583(4) 0.5952(3) 0.6884(3) 0.0361(13) Uani 1 1 d . . .
C5 C 0.5747(3) 0.6649(3) 0.6812(3) 0.0317(12) Uani 1 1 d . B .
H5 H 0.6155 0.6799 0.6504 0.038 Uiso 1 1 calc R . .
C6 C 0.5313(3) 0.7130(3) 0.7191(3) 0.0305(12) Uani 1 1 d . . .
C7 C 0.5991(4) 0.5422(3) 0.6466(3) 0.0366(13) Uani 1 1 d . B .
C8 C 0.6461(4) 0.5476(3) 0.5885(3) 0.0334(12) Uani 1 1 d . . .
C9 C 0.7080(4) 0.4554(3) 0.5132(3) 0.0426(15) Uani 1 1 d . . .
C10 C 0.6679(4) 0.4459(4) 0.4531(3) 0.0462(16) Uani 1 1 d . A .
C11 C 0.7116(5) 0.4187(4) 0.3992(4) 0.0545(19) Uani 1 1 d . . .
H11A H 0.6850 0.4125 0.3568 0.065 Uiso 1 1 calc R B .
C12 C 0.7913(6) 0.4006(6) 0.4047(5) 0.081(3) Uani 1 1 d . A .
C13 C 0.8313(7) 0.4139(8) 0.4653(7) 0.111(5) Uani 1 1 d . . .
H13A H 0.8879 0.4048 0.4684 0.134 Uiso 1 1 calc R B .
C14 C 0.7901(5) 0.4404(6) 0.5222(5) 0.075(3) Uani 1 1 d . A .
C15 C 0.5852(9) 0.4744(10) 0.4405(8) 0.047(4) Uiso 0.56(3) 1 d P A 1
H15A H 0.5675 0.4618 0.3947 0.071 Uiso 0.56(3) 1 calc PR A 1
H15B H 0.5867 0.5248 0.4448 0.071 Uiso 0.56(3) 1 calc PR A 1
H15C H 0.5471 0.4553 0.4738 0.071 Uiso 0.56(3) 1 calc PR A 1
C16 C 0.8429(12) 0.3565(12) 0.3555(11) 0.075(6) Uiso 0.56(3) 1 d P A 1
H16A H 0.8984 0.3523 0.3732 0.112 Uiso 0.56(3) 1 calc PR A 1
H16B H 0.8444 0.3787 0.3108 0.112 Uiso 0.56(3) 1 calc PR A 1
H16C H 0.8187 0.3105 0.3512 0.112 Uiso 0.56(3) 1 calc PR A 1
C17 C 0.8402(11) 0.4676(11) 0.5806(9) 0.066(5) Uiso 0.56(3) 1 d P A 1
H17A H 0.8961 0.4505 0.5766 0.099 Uiso 0.56(3) 1 calc PR A 1
H17B H 0.8167 0.4517 0.6235 0.099 Uiso 0.56(3) 1 calc PR A 1
H17C H 0.8404 0.5181 0.5795 0.099 Uiso 0.56(3) 1 calc PR A 1
C15A C 0.5764(10) 0.4478(12) 0.4519(9) 0.042(4) Uiso 0.44(3) 1 d P A 2
H15D H 0.5571 0.4402 0.4055 0.063 Uiso 0.44(3) 1 calc PR A 2
H15E H 0.5576 0.4930 0.4679 0.063 Uiso 0.44(3) 1 calc PR A 2
H15F H 0.5549 0.4116 0.4816 0.063 Uiso 0.44(3) 1 calc PR A 2
C16A C 0.8298(14) 0.3814(14) 0.3339(13) 0.070(7) Uiso 0.44(3) 1 d P A 2
H16D H 0.8870 0.3687 0.3402 0.105 Uiso 0.44(3) 1 calc PR A 2
H16E H 0.8262 0.4212 0.3034 0.105 Uiso 0.44(3) 1 calc PR A 2
H16F H 0.8002 0.3424 0.3142 0.105 Uiso 0.44(3) 1 calc PR A 2
C17A C 0.8229(14) 0.4377(14) 0.5973(11) 0.065(6) Uiso 0.44(3) 1 d P A 2
H17D H 0.8811 0.4268 0.5969 0.097 Uiso 0.44(3) 1 calc PR A 2
H17E H 0.7936 0.4020 0.6226 0.097 Uiso 0.44(3) 1 calc PR A 2
H17F H 0.8145 0.4826 0.6191 0.097 Uiso 0.44(3) 1 calc PR A 2
C18 C 0.3732(6) 0.743(7) 0.8472(5) 0.047(15) Uani 0.50 1 d P B -1
H18A H 0.3681 0.6926 0.8579 0.056 Uiso 0.50 1 calc PR B -1
C19 C 0.3990(8) 0.7785(9) 0.9106(6) 0.061(5) Uani 0.50 1 d P B -1
H19A H 0.3567 0.7732 0.9452 0.092 Uiso 0.50 1 calc PR B -1
H19B H 0.4074 0.8277 0.9012 0.092 Uiso 0.50 1 calc PR B -1
H19C H 0.4499 0.7582 0.9270 0.092 Uiso 0.50 1 calc PR B -1
C20 C 0.2921(6) 0.7667(6) 0.8185(6) 0.040(4) Uani 0.50 1 d P B -1
H20A H 0.2500 0.7623 0.8534 0.060 Uiso 0.50 1 calc PR B -1
H20B H 0.2777 0.7381 0.7793 0.060 Uiso 0.50 1 calc PR B -1
H20C H 0.2964 0.8150 0.8044 0.060 Uiso 0.50 1 calc PR B -1
Cl1 Cl 0.74846(13) 0.7500 0.43726(10) 0.0339(4) Uani 1 2 d S . .
N5 N 0.5122(5) 0.2500 0.6422(4) 0.0376(17) Uani 1 2 d S . .
C21 C 0.4801(9) 0.1942(7) 0.6902(6) 0.040(4) Uani 0.487(13) 1 d P C -1
H21A H 0.5269 0.1622 0.6919 0.048 Uiso 0.487(13) 1 calc PR C -1
H21B H 0.4816 0.2187 0.7343 0.048 Uiso 0.487(13) 1 calc PR C -1
C22 C 0.4212(18) 0.1531(13) 0.6995(10) 0.063(7) Uani 0.487(13) 1 d P C -1
H22A H 0.3786 0.1889 0.6947 0.075 Uiso 0.487(13) 1 calc PR C -1
H22B H 0.4240 0.1324 0.6537 0.075 Uiso 0.487(13) 1 calc PR C -1
C23 C 0.3752(10) 0.1089(7) 0.7228(8) 0.045(4) Uani 0.487(13) 1 d P C -1
H23A H 0.3704 0.1231 0.7709 0.054 Uiso 0.487(13) 1 calc PR C -1
H23B H 0.4103 0.0674 0.7236 0.054 Uiso 0.487(13) 1 calc PR C -1
C24 C 0.2924(13) 0.0786(10) 0.7087(10) 0.063(5) Uani 0.487(13) 1 d P C -1
H24A H 0.2803 0.0428 0.7423 0.094 Uiso 0.487(13) 1 calc PR C -1
H24B H 0.2919 0.0582 0.6631 0.094 Uiso 0.487(13) 1 calc PR C -1
H24C H 0.2512 0.1150 0.7113 0.094 Uiso 0.487(13) 1 calc PR C -1
C21A C 0.4533(8) 0.1905(6) 0.6343(6) 0.039(3) Uani 0.513(13) 1 d P C -2
H21C H 0.4231 0.2018 0.5923 0.047 Uiso 0.513(13) 1 calc PR C -2
H21D H 0.4886 0.1509 0.6224 0.047 Uiso 0.513(13) 1 calc PR C -2
C22A C 0.3992(13) 0.1641(10) 0.6732(10) 0.047(4) Uani 0.513(13) 1 d P C -2
H22C H 0.3524 0.1960 0.6684 0.057 Uiso 0.513(13) 1 calc PR C -2
H22D H 0.4208 0.1725 0.7193 0.057 Uiso 0.513(13) 1 calc PR C -2
C23A C 0.3629(10) 0.0995(8) 0.6782(8) 0.053(4) Uani 0.513(13) 1 d P C -2
H23C H 0.4044 0.0672 0.6604 0.064 Uiso 0.513(13) 1 calc PR C -2
H23D H 0.3191 0.1003 0.6437 0.064 Uiso 0.513(13) 1 calc PR C -2
C24A C 0.3249(13) 0.0607(9) 0.7393(10) 0.062(5) Uani 0.513(13) 1 d P C -2
H24D H 0.3049 0.0156 0.7243 0.093 Uiso 0.513(13) 1 calc PR C -2
H24E H 0.2796 0.0877 0.7576 0.093 Uiso 0.513(13) 1 calc PR C -2
H24F H 0.3662 0.0543 0.7746 0.093 Uiso 0.513(13) 1 calc PR C -2
C25 C 0.5246(8) 0.2176(7) 0.5724(6) 0.042(3) Uani 0.50 1 d P C -1
H25A H 0.5550 0.1740 0.5785 0.051 Uiso 0.50 1 calc PR C -1
H25B H 0.4704 0.2055 0.5539 0.051 Uiso 0.50 1 calc PR C -1
C26 C 0.5685(8) 0.260(2) 0.5201(6) 0.046(9) Uani 0.50 1 d P C -1
H26A H 0.5385 0.3037 0.5120 0.055 Uiso 0.50 1 calc PR C -1
H26B H 0.6236 0.2720 0.5369 0.055 Uiso 0.50 1 calc PR C -1
C27 C 0.5751(11) 0.2204(8) 0.4553(8) 0.063(4) Uani 0.50 1 d P C -1
H27A H 0.5978 0.1743 0.4660 0.075 Uiso 0.50 1 calc PR C -1
H27B H 0.5194 0.2131 0.4375 0.075 Uiso 0.50 1 calc PR C -1
C28 C 0.6245(7) 0.251(3) 0.4006(6) 0.057(4) Uani 0.50 1 d P C -1
H28A H 0.6240 0.2199 0.3611 0.086 Uiso 0.50 1 calc PR C -1
H28B H 0.6805 0.2568 0.4164 0.086 Uiso 0.50 1 calc PR C -1
H28C H 0.6018 0.2956 0.3877 0.086 Uiso 0.50 1 calc PR C -1
C29 C 0.5931(9) 0.2206(6) 0.6704(7) 0.042(3) Uani 0.50 1 d P C -1
H29A H 0.5734 0.2056 0.7156 0.051 Uiso 0.50 1 calc PR C -1
H29B H 0.5951 0.1773 0.6438 0.051 Uiso 0.50 1 calc PR C -1
C30 C 0.6553(10) 0.2251(8) 0.6818(11) 0.075(6) Uani 0.50 1 d P C -1
H30A H 0.6751 0.1914 0.6479 0.090 Uiso 0.50 1 calc PR C -1
H30B H 0.6543 0.1983 0.7246 0.090 Uiso 0.50 1 calc PR C -1
C31 C 0.7378(10) 0.2620(8) 0.6943(9) 0.064(6) Uani 0.50 1 d P C -1
H31A H 0.7282 0.3039 0.7219 0.077 Uiso 0.50 1 calc PR C -1
H31B H 0.7737 0.2310 0.7206 0.077 Uiso 0.50 1 calc PR C -1
C32 C 0.7797(13) 0.2821(11) 0.6306(13) 0.101(8) Uani 0.50 1 d P C -1
H32A H 0.8312 0.3050 0.6416 0.152 Uiso 0.50 1 calc PR C -1
H32B H 0.7450 0.3137 0.6048 0.152 Uiso 0.50 1 calc PR C -1
H32C H 0.7906 0.2408 0.6034 0.152 Uiso 0.50 1 calc PR C -1
C1A C 0.5958(11) 0.3734(9) 0.9076(9) 0.108(5) Uiso 0.75 1 d P . .
H1AA H 0.6477 0.3536 0.9189 0.129 Uiso 0.50 1 d PR D 1
H1AB H 0.5862 0.3250 0.8996 0.129 Uiso 0.25 1 d PR D 2
H1AC H 0.6538 0.3789 0.9100 0.129 Uiso 0.25 1 d PR D 2
Cl1A Cl 0.5155(5) 0.2982(4) 0.8920(4) 0.128(2) Uiso 0.50 1 d P . .
Cl2A Cl 0.5651(4) 0.4190(3) 0.9676(3) 0.0886(16) Uiso 0.50 1 d P E 1
Cl3A Cl 0.6011(3) 0.4129(3) 0.8216(3) 0.0727(13) Uiso 0.50 1 d P E 1
Cl3B Cl 0.5681(7) 0.4093(5) 0.8422(5) 0.070(2) Uiso 0.25 1 d P E 2
Cl2B Cl 0.5580(7) 0.3895(6) 0.9879(6) 0.078(3) Uiso 0.25 1 d P E 2

loop_
_atom_site_aniso_label
_atom_site_aniso_U_11
_atom_site_aniso_U_22
_atom_site_aniso_U_33
_atom_site_aniso_U_23
_atom_site_aniso_U_13
_atom_site_aniso_U_12
I1 0.0346(2) 0.0414(2) 0.02427(18) 0.00460(15) 0.00651(14) 0.00249(17)
N1 0.029(4) 0.069(5) 0.024(3) 0.000 0.010(3) 0.000
N2 0.059(4) 0.048(3) 0.033(3) 0.006(2) 0.006(3) -0.004(3)
N3 0.071(4) 0.042(3) 0.039(3) 0.005(2) 0.011(3) -0.002(3)
N4 0.047(3) 0.044(3) 0.030(3) 0.006(2) 0.004(2) 0.002(2)
C1 0.023(3) 0.065(4) 0.021(3) 0.001(3) 0.001(2) -0.004(3)
C2 0.030(3) 0.074(5) 0.030(3) 0.005(3) 0.011(2) -0.008(3)
C3 0.047(4) 0.059(4) 0.028(3) 0.008(3) 0.009(3) -0.011(3)
C4 0.032(3) 0.051(4) 0.026(3) 0.003(3) 0.004(2) -0.005(3)
C5 0.025(3) 0.051(4) 0.019(2) 0.005(2) 0.005(2) -0.003(2)
C6 0.021(2) 0.054(3) 0.016(2) 0.004(2) 0.001(2) -0.002(2)
C7 0.040(3) 0.044(3) 0.026(3) 0.004(2) 0.002(2) -0.008(3)
C8 0.033(3) 0.037(3) 0.030(3) 0.005(2) 0.000(2) -0.001(2)
C9 0.048(4) 0.037(3) 0.043(4) 0.005(3) 0.011(3) 0.007(3)
C10 0.050(4) 0.051(4) 0.038(3) 0.003(3) 0.004(3) 0.005(3)
C11 0.063(5) 0.059(5) 0.042(4) -0.008(3) 0.013(3) 0.004(4)
C12 0.071(6) 0.097(7) 0.073(6) -0.030(6) 0.028(5) 0.004(5)
C13 0.059(6) 0.149(12) 0.126(10) -0.055(9) 0.006(6) 0.037(7)
C14 0.056(5) 0.101(7) 0.067(6) -0.016(5) -0.006(4) 0.031(5)
C18 0.027(4) 0.09(4) 0.022(4) -0.002(12) 0.016(4) -0.005(14)
C19 0.039(7) 0.120(16) 0.025(6) -0.002(6) 0.013(5) 0.001(7)
C20 0.027(5) 0.049(13) 0.044(6) -0.006(5) 0.010(4) 0.000(5)
Cl1 0.0349(10) 0.0415(11) 0.0252(9) 0.000 0.0053(8) 0.000
N5 0.041(4) 0.040(4) 0.032(4) 0.000 -0.011(3) 0.000
C21 0.054(8) 0.033(7) 0.032(7) 0.006(5) -0.006(6) -0.002(6)
C22 0.10(2) 0.056(13) 0.027(10) -0.008(9) 0.013(10) 0.004(13)
C23 0.061(9) 0.038(7) 0.037(8) 0.012(6) -0.004(7) -0.008(7)
C24 0.078(14) 0.055(11) 0.055(11) -0.005(9) -0.004(10) -0.005(9)
C21A 0.050(8) 0.042(7) 0.025(6) -0.005(5) -0.009(5) -0.009(6)
C22A 0.060(11) 0.028(8) 0.053(12) -0.004(8) 0.012(9) -0.012(7)
C23A 0.067(10) 0.058(9) 0.034(8) 0.004(7) 0.003(7) -0.015(8)
C24A 0.081(14) 0.047(9) 0.059(11) 0.003(8) 0.019(10) 0.004(9)
C25 0.049(7) 0.042(6) 0.036(7) -0.011(5) -0.006(6) 0.001(6)
C26 0.055(6) 0.04(3) 0.037(5) -0.006(7) -0.005(5) -0.008(8)
C27 0.071(10) 0.065(9) 0.052(9) -0.020(7) 0.012(8) -0.011(8)
C28 0.046(6) 0.086(10) 0.040(6) -0.031(19) -0.001(6) 0.00(3)
C29 0.053(8) 0.031(6) 0.043(7) 0.004(5) -0.010(6) -0.002(6)
C30 0.055(9) 0.046(9) 0.125(16) -0.005(9) -0.041(11) -0.008(7)
C31 0.074(9) 0.010(14) 0.108(12) 0.005(6) -0.049(9) -0.013(6)
C32 0.082(14) 0.069(12) 0.15(2) -0.004(14) -0.031(16) 0.002(11)

loop_
_atom_type_symbol
_atom_type_description
_atom_type_scat_dispersion_real
_atom_type_scat_dispersion_imag
_atom_type_scat_source
C C 0.0033 0.0016 'International Tables Vol C Tables 4.2.6.8 and 6.1.1.4'
H H 0.0000 0.0000 'International Tables Vol C Tables 4.2.6.8 and 6.1.1.4'
N N 0.0061 0.0033 'International Tables Vol C Tables 4.2.6.8 and 6.1.1.4'
Cl Cl 0.1484 0.1585 'International Tables Vol C Tables 4.2.6.8 and 6.1.1.4'
I I -0.4742 1.8119 'International Tables Vol C Tables 4.2.6.8 and 6.1.1.4'

loop_
_geom_angle_atom_site_label_1
_geom_angle_atom_site_label_2
_geom_angle_atom_site_label_3
_geom_angle
_geom_angle_site_symmetry_1
_geom_angle_site_symmetry_3
C1 N1 C1 108.5(7) . 7_575
C1 N1 C18 131(6) . 7_575
C1 N1 C18 120(6) 7_575 7_575
C1 N1 C18 120(6) . .
C1 N1 C18 131(6) 7_575 .
C18 N1 C18 11(10) 7_575 .
N3 N2 C7 110.1(5) . .
N2 N3 N4 107.3(5) . .
C8 N4 N3 110.7(5) . .
C8 N4 C9 129.7(5) . .
N3 N4 C9 119.6(5) . .
N1 C1 C2 131.2(5) . .
N1 C1 C6 108.8(6) . .
C2 C1 C6 119.9(6) . .
C3 C2 C1 118.5(6) . .
C3 C2 H2A 120.8 . .
C1 C2 H2A 120.8 . .
C2 C3 C4 122.3(7) . .
C2 C3 H3A 118.8 . .
C4 C3 H3A 118.8 . .
C5 C4 C3 118.4(6) . .
C5 C4 C7 122.2(5) . .
C3 C4 C7 119.4(6) . .
C4 C5 C6 119.9(5) . .
C4 C5 H5 120.0 . .
C6 C5 H5 120.0 . .
C5 C6 C1 120.9(6) . .
C5 C6 C6 132.0(3) . 7_575
C1 C6 C6 106.9(4) . 7_575
N2 C7 C8 107.3(6) . .
N2 C7 C4 121.2(5) . .
C8 C7 C4 131.4(6) . .
N4 C8 C7 104.7(5) . .
N4 C8 I1 120.1(4) . .
C7 C8 I1 135.2(5) . .
C10 C9 C14 123.4(7) . .
C10 C9 N4 118.4(6) . .
C14 C9 N4 118.2(7) . .
C9 C10 C11 117.7(7) . .
C9 C10 C15 122.3(8) . .
C11 C10 C15 119.2(8) . .
C9 C10 C15A 119.4(8) . .
C11 C10 C15A 121.1(9) . .
C15 C10 C15A 22.3(7) . .
C12 C11 C10 122.4(8) . .
C12 C11 H11A 118.8 . .
C10 C11 H11A 118.8 . .
C11 C12 C13 118.6(8) . .
C11 C12 C16 128.3(12) . .
C13 C12 C16 112.4(12) . .
C11 C12 C16A 112.1(13) . .
C13 C12 C16A 127.9(12) . .
C16 C12 C16A 25.1(10) . .
C12 C13 C14 121.7(9) . .
C12 C13 H13A 119.2 . .
C14 C13 H13A 119.2 . .
C9 C14 C13 116.1(8) . .
C9 C14 C17 123.6(9) . .
C13 C14 C17 118.2(10) . .
C9 C14 C17A 117.3(10) . .
C13 C14 C17A 124.9(11) . .
C17 C14 C17A 27.0(9) . .
C10 C15 H15A 109.5 . .
C10 C15 H15B 109.5 . .
H15A C15 H15B 109.5 . .
C10 C15 H15C 109.5 . .
H15A C15 H15C 109.5 . .
H15B C15 H15C 109.5 . .
C12 C16 H16A 109.5 . .
C12 C16 H16B 109.5 . .
H16A C16 H16B 109.5 . .
C12 C16 H16C 109.5 . .
H16A C16 H16C 109.5 . .
H16B C16 H16C 109.5 . .
C14 C17 H17A 109.5 . .
C14 C17 H17B 109.5 . .
H17A C17 H17B 109.5 . .
C14 C17 H17C 109.5 . .
H17A C17 H17C 109.5 . .
H17B C17 H17C 109.5 . .
C10 C15A H15D 109.5 . .
C10 C15A H15E 109.5 . .
H15D C15A H15E 109.5 . .
C10 C15A H15F 109.5 . .
H15D C15A H15F 109.5 . .
H15E C15A H15F 109.5 . .
C12 C16A H16D 109.5 . .
C12 C16A H16E 109.5 . .
H16D C16A H16E 109.5 . .
C12 C16A H16F 109.5 . .
H16D C16A H16F 109.5 . .
H16E C16A H16F 109.5 . .
C14 C17A H17D 109.5 . .
C14 C17A H17E 109.5 . .
H17D C17A H17E 109.5 . .
C14 C17A H17F 109.5 . .
H17D C17A H17F 109.5 . .
H17E C17A H17F 109.5 . .
N1 C18 C19 111(5) . .
N1 C18 C20 109(3) . .
C19 C18 C20 115(7) . .
N1 C18 H18A 107.5 . .
C19 C18 H18A 107.5 . .
C20 C18 H18A 107.5 . .
C18 C19 H19A 109.5 . .
C18 C19 H19B 109.5 . .
H19A C19 H19B 109.5 . .
C18 C19 H19C 109.5 . .
H19A C19 H19C 109.5 . .
H19B C19 H19C 109.5 . .
C18 C20 H20A 109.5 . .
C18 C20 H20B 109.5 . .
H20A C20 H20B 109.5 . .
C18 C20 H20C 109.5 . .
H20A C20 H20C 109.5 . .
H20B C20 H20C 109.5 . .
C21A N5 C21A 99.2(11) . 7_565
C21A N5 C25 71.3(7) . .
C21A N5 C25 107.8(8) 7_565 .
C21A N5 C25 107.8(8) . 7_565
C21A N5 C25 71.3(7) 7_565 7_565
C25 N5 C25 48.6(10) . 7_565
C21A N5 C21 46.0(7) . .
C21A N5 C21 112.3(9) 7_565 .
C25 N5 C21 108.2(7) . .
C25 N5 C21 153.4(8) 7_565 .
C21A N5 C21 112.3(9) . 7_565
C21A N5 C21 46.0(7) 7_565 7_565
C25 N5 C21 153.4(8) . 7_565
C25 N5 C21 108.2(7) 7_565 7_565
C21 N5 C21 89.8(11) . 7_565
C21A N5 C29 107.8(7) . .
C21A N5 C29 150.0(8) 7_565 .
C25 N5 C29 93.3(8) . .
C25 N5 C29 111.1(9) 7_565 .
C21 N5 C29 79.3(8) . .
C21 N5 C29 109.5(8) 7_565 .
C21A N5 C29 150.0(8) . 7_565
C21A N5 C29 107.8(7) 7_565 7_565
C25 N5 C29 111.1(9) . 7_565
C25 N5 C29 93.3(8) 7_565 7_565
C21 N5 C29 109.5(8) . 7_565
C21 N5 C29 79.3(8) 7_565 7_565
C29 N5 C29 43.1(10) . 7_565
C22 C21 N5 142.9(14) . .
C22 C21 H21A 101.2 . .
N5 C21 H21A 101.2 . .
C22 C21 H21B 101.2 . .
N5 C21 H21B 101.2 . .
H21A C21 H21B 104.5 . .
C23 C22 C21 164(2) . .
C23 C22 H22A 95.0 . .
C21 C22 H22A 95.0 . .
C23 C22 H22B 95.0 . .
C21 C22 H22B 95.0 . .
H22A C22 H22B 103.2 . .
C22 C23 C24 139.2(18) . .
C22 C23 H23A 102.3 . .
C24 C23 H23A 102.3 . .
C22 C23 H23B 102.3 . .
C24 C23 H23B 102.3 . .
H23A C23 H23B 104.8 . .
C23 C24 H24A 109.5 . .
C23 C24 H24B 109.5 . .
H24A C24 H24B 109.5 . .
C23 C24 H24C 109.5 . .
H24A C24 H24C 109.5 . .
H24B C24 H24C 109.5 . .
C22A C21A N5 133.5(12) . .
C22A C21A H21C 103.9 . .
N5 C21A H21C 103.9 . .
C22A C21A H21D 103.9 . .
N5 C21A H21D 103.9 . .
H21C C21A H21D 105.4 . .
C21A C22A C23A 134.5(17) . .
C21A C22A H22C 103.6 . .
C23A C22A H22C 103.6 . .
C21A C22A H22D 103.6 . .
C23A C22A H22D 103.6 . .
H22C C22A H22D 105.3 . .
C22A C23A C24A 131.7(16) . .
C22A C23A H23C 104.3 . .
C24A C23A H23C 104.3 . .
C22A C23A H23D 104.3 . .
C24A C23A H23D 104.3 . .
H23C C23A H23D 105.6 . .
C23A C24A H24D 109.5 . .
C23A C24A H24E 109.5 . .
H24D C24A H24E 109.5 . .
C23A C24A H24F 109.5 . .
H24D C24A H24F 109.5 . .
H24E C24A H24F 109.5 . .
C26 C25 N5 117.1(16) . .
C26 C25 H25A 108.0 . .
N5 C25 H25A 108.0 . .
C26 C25 H25B 108.0 . .
N5 C25 H25B 108.0 . .
H25A C25 H25B 107.3 . .
C27 C26 C25 110(3) . .
C27 C26 H26A 109.7 . .
C25 C26 H26A 109.7 . .
C27 C26 H26B 109.7 . .
C25 C26 H26B 109.7 . .
H26A C26 H26B 108.2 . .
C28 C27 C26 117(2) . .
C28 C27 H27A 108.0 . .
C26 C27 H27A 108.0 . .
C28 C27 H27B 108.0 . .
C26 C27 H27B 108.0 . .
H27A C27 H27B 107.2 . .
C27 C28 H28A 109.5 . .
C27 C28 H28B 109.5 . .
H28A C28 H28B 109.5 . .
C27 C28 H28C 109.5 . .
H28A C28 H28C 109.5 . .
H28B C28 H28C 109.5 . .
C30 C29 N5 151.8(15) . .
C30 C29 H29A 98.6 . .
N5 C29 H29A 98.6 . .
C30 C29 H29B 98.6 . .
N5 C29 H29B 98.6 . .
H29A C29 H29B 103.9 . .
C29 C30 C31 157.3(17) . .
C29 C30 H30A 97.0 . .
C31 C30 H30A 97.0 . .
C29 C30 H30B 97.0 . .
C31 C30 H30B 97.0 . .
H30A C30 H30B 103.5 . .
C32 C31 C30 113.2(16) . .
C32 C31 H31A 108.9 . .
C30 C31 H31A 108.9 . .
C32 C31 H31B 108.9 . .
C30 C31 H31B 108.9 . .
H31A C31 H31B 107.8 . .
C31 C32 H32A 109.5 . .
C31 C32 H32B 109.5 . .
H32A C32 H32B 109.5 . .
C31 C32 H32C 109.5 . .
H32A C32 H32C 109.5 . .
H32B C32 H32C 109.5 . .
Cl3B C1A Cl2A 106.5(11) . .
Cl3B C1A Cl2B 125.5(13) . .
Cl2A C1A Cl2B 24.2(5) . .
Cl3B C1A Cl3A 20.4(5) . .
Cl2A C1A Cl3A 118.2(10) . .
Cl2B C1A Cl3A 140.9(11) . .
Cl3B C1A Cl1A 90.3(10) . .
Cl2A C1A Cl1A 108.5(10) . .
Cl2B C1A Cl1A 92.0(9) . .
Cl3A C1A Cl1A 101.0(8) . .
Cl3B C1A H1AA 129.7 . .
Cl2A C1A H1AA 109.8 . .
Cl2B C1A H1AA 100.3 . .
Cl3A C1A H1AA 109.5 . .
Cl1A C1A H1AA 109.4 . .
Cl3B C1A H1AB 104.8 . .
Cl2A C1A H1AB 128.4 . .
Cl2B C1A H1AB 105.4 . .
Cl3A C1A H1AB 105.1 . .
Cl1A C1A H1AB 32.2 . .
H1AA C1A H1AB 78.1 . .
Cl3B C1A H1AC 106.6 . .
Cl2A C1A H1AC 102.8 . .
Cl2B C1A H1AC 107.0 . .
Cl3A C1A H1AC 87.3 . .
Cl1A C1A H1AC 138.3 . .
H1AA C1A H1AC 32.0 . .
H1AB C1A H1AC 106.2 . .
Cl1A Cl1A C1A 137.1(6) 7_565 .
Cl1A Cl1A H1AB 113.9 7_565 .
C1A Cl1A H1AB 23.6 . .

loop_
_geom_bond_atom_site_label_1
_geom_bond_atom_site_label_2
_geom_bond_distance
_geom_bond_site_symmetry_2
I1 C8 2.098(6) .
N1 C1 1.387(8) .
N1 C1 1.387(8) 7_575
N1 C18 1.480(19) 7_575
N1 C18 1.480(19) .
N2 N3 1.292(8) .
N2 C7 1.361(8) .
N3 N4 1.353(7) .
N4 C8 1.345(8) .
N4 C9 1.455(8) .
C1 C2 1.397(10) .
C1 C6 1.401(7) .
C2 C3 1.378(9) .
C2 H2A 0.9500 .
C3 C4 1.417(8) .
C3 H3A 0.9500 .
C4 C5 1.386(9) .
C4 C7 1.477(9) .
C5 C6 1.390(8) .
C5 H5 0.9500 .
C6 C6 1.435(12) 7_575
C7 C8 1.385(8) .
C9 C10 1.369(10) .
C9 C14 1.392(10) .
C10 C11 1.386(9) .
C10 C15 1.487(15) .
C10 C15A 1.505(18) .
C11 C12 1.361(12) .
C11 H11A 0.9500 .
C12 C13 1.386(15) .
C12 C16 1.55(2) .
C12 C16A 1.58(2) .
C13 C14 1.408(13) .
C13 H13A 0.9500 .
C14 C17 1.509(18) .
C14 C17A 1.58(2) .
C15 H15A 0.9800 .
C15 H15B 0.9800 .
C15 H15C 0.9800 .
C16 H16A 0.9800 .
C16 H16B 0.9800 .
C16 H16C 0.9800 .
C17 H17A 0.9800 .
C17 H17B 0.9800 .
C17 H17C 0.9800 .
C15A H15D 0.9800 .
C15A H15E 0.9800 .
C15A H15F 0.9800 .
C16A H16D 0.9800 .
C16A H16E 0.9800 .
C16A H16F 0.9800 .
C17A H17D 0.9800 .
C17A H17E 0.9800 .
C17A H17F 0.9800 .
C18 C19 1.49(7) .
C18 C20 1.52(5) .
C18 H18A 1.0000 .
C19 H19A 0.9800 .
C19 H19B 0.9800 .
C19 H19C 0.9800 .
C20 H20A 0.9800 .
C20 H20B 0.9800 .
C20 H20C 0.9800 .
N5 C21A 1.513(13) .
N5 C21A 1.513(12) 7_565
N5 C25 1.524(13) .
N5 C25 1.525(13) 7_565
N5 C21 1.531(13) .
N5 C21 1.531(13) 7_565
N5 C29 1.550(14) .
N5 C29 1.550(14) 7_565
C21 C22 1.27(3) .
C21 H21A 0.9900 .
C21 H21B 0.9900 .
C22 C23 1.23(3) .
C22 H22A 0.9900 .
C22 H22B 0.9900 .
C23 C24 1.51(2) .
C23 H23A 0.9900 .
C23 H23B 0.9900 .
C24 H24A 0.9800 .
C24 H24B 0.9800 .
C24 H24C 0.9800 .
C21A C22A 1.28(2) .
C21A H21C 0.9900 .
C21A H21D 0.9900 .
C22A C23A 1.39(2) .
C22A H22C 0.9900 .
C22A H22D 0.9900 .
C23A C24A 1.55(2) .
C23A H23C 0.9900 .
C23A H23D 0.9900 .
C24A H24D 0.9800 .
C24A H24E 0.9800 .
C24A H24F 0.9800 .
C25 C26 1.51(3) .
C25 H25A 0.9900 .
C25 H25B 0.9900 .
C26 C27 1.50(3) .
C26 H26A 0.9900 .
C26 H26B 0.9900 .
C27 C28 1.47(3) .
C27 H27A 0.9900 .
C27 H27B 0.9900 .
C28 H28A 0.9800 .
C28 H28B 0.9800 .
C28 H28C 0.9800 .
C29 C30 1.051(19) .
C29 H29A 0.9900 .
C29 H29B 0.9900 .
C30 C31 1.55(2) .
C30 H30A 0.9900 .
C30 H30B 0.9900 .
C31 C32 1.48(3) .
C31 H31A 0.9900 .
C31 H31B 0.9900 .
C32 H32A 0.9800 .
C32 H32B 0.9800 .
C32 H32C 0.9800 .
C1A Cl3B 1.533(19) .
C1A Cl2A 1.560(17) .
C1A Cl2B 1.73(2) .
C1A Cl3A 1.861(18) .
C1A Cl1A 1.991(19) .
C1A H1AA 0.9620 .
C1A H1AB 0.9637 .
C1A H1AC 0.9612 .
Cl1A Cl1A 1.866(16) 7_565
Cl1A H1AB 1.2820 .
